data_7238567
loop_
_publ_author_name
'Parmar, Narsidas J.'
'Patel, Rikin A.'
'Teraiya, Shashikant B.'
'Sharma, Deepak'
'Gupta, Vivek K.'

_publ_section_title
;
 Catalyst-and solvent-free one-pot synthesis of some novel
 polyheterocycles from aryldiazenyl salicylaldehyde derivatives
;
_journal_issue 7
_journal_name_full 'RSC Advances'
_journal_page_first 3069
_journal_paper_doi 10.1039/c2ra00930g
_journal_volume 2
_journal_year 2012
_chemical_formula_moiety 'C26 H22 N4 O2.C H Cl3'
_chemical_formula_sum 'C27 H23 Cl3 N4 O2'
_chemical_formula_weight 541.84
_chemical_name_systematic
;
10-(4-phenyldiazenyl)-3-(3-phenyl)-1-methyl-3,5a,6,11b-
tetrahydro-5H-benzopyrano[4',3'-4,5]pyrano[2,3-c]-
pyrazole chloroform solvate
;
_space_group_IT_number 2
_space_group_name_Hall '-P 1'
_space_group_name_H-M_alt 'P -1'
_symmetry_cell_setting triclinic
_symmetry_space_group_name_H-M 'P -1'
_atom_sites_solution_hydrogens geom
_atom_sites_solution_primary direct
_atom_sites_solution_secondary difmap
_audit_creation_method SHELXL-97
_cell_angle_alpha 83.079(4)
_cell_angle_beta 80.504(4)
_cell_angle_gamma 74.566(4)
_cell_formula_units_Z 2
_cell_length_a 8.0866(3)
_cell_length_b 12.1875(6)
_cell_length_c 13.9665(7)
_cell_measurement_reflns_used 4556
_cell_measurement_temperature 293(2)
_cell_measurement_theta_max 28.8389
_cell_measurement_theta_min 3.5004
_cell_volume 1304.40(11)
_computing_cell_refinement 'SAINT 6.45 (Bruker, 2003)'
_computing_data_collection 'SMART 5.628 (Bruker, 2003)'
_computing_data_reduction 'SAINT 6.45 (Bruker, 2003)'
_computing_molecular_graphics 'ORTEP3 (Farrugia, 1997)'
_computing_publication_material 'PLATON(Spek,1999)$ PARST(1995)'
_computing_structure_refinement 'SHELXL-97 (Sheldrick, 1997)'
_computing_structure_solution 'SHELXS-97 (Sheldrick, 1997)'
_diffrn_ambient_temperature 293(2)
_diffrn_measured_fraction_theta_full 0.983
_diffrn_measured_fraction_theta_max 0.983
_diffrn_measurement_device_type 'CCD area detector'
_diffrn_measurement_method 'phi and omega scans'
_diffrn_radiation_monochromator graphite
_diffrn_radiation_source 'fine-focus sealed tube'
_diffrn_radiation_type MoK\a
_diffrn_radiation_wavelength 0.71073
_diffrn_reflns_av_R_equivalents 0.0237
_diffrn_reflns_av_sigmaI/netI 0.0332
_diffrn_reflns_limit_h_max 9
_diffrn_reflns_limit_h_min -9
_diffrn_reflns_limit_k_max 14
_diffrn_reflns_limit_k_min -14
_diffrn_reflns_limit_l_max 16
_diffrn_reflns_limit_l_min -16
_diffrn_reflns_number 11791
_diffrn_reflns_theta_full 25.00
_diffrn_reflns_theta_max 25.00
_diffrn_reflns_theta_min 3.56
_exptl_absorpt_coefficient_mu 0.384
_exptl_absorpt_correction_T_max 1.00000
_exptl_absorpt_correction_T_min 0.91948
_exptl_absorpt_correction_type multi-scan
_exptl_absorpt_process_details sadabs
_exptl_crystal_colour brown
_exptl_crystal_density_diffrn 1.380
_exptl_crystal_density_method 'not measured'
_exptl_crystal_description plate
_exptl_crystal_F_000 560
_exptl_crystal_size_max 0.3
_exptl_crystal_size_mid 0.2
_exptl_crystal_size_min 0.1
_refine_diff_density_max 0.510
_refine_diff_density_min -0.302
_refine_diff_density_rms 0.041
_refine_ls_extinction_coef 0.004(2)
_refine_ls_extinction_expression Fc^*^=kFc[1+0.001xFc^2^\l^3^/sin(2\q)]^-1/4^
_refine_ls_extinction_method SHELXL
_refine_ls_goodness_of_fit_ref 1.006
_refine_ls_hydrogen_treatment mixed
_refine_ls_matrix_type full
_refine_ls_number_parameters 358
_refine_ls_number_reflns 4535
_refine_ls_number_restraints 43
_refine_ls_restrained_S_all 1.100
_refine_ls_R_factor_all 0.0880
_refine_ls_R_factor_gt 0.0603
_refine_ls_shift/su_max 0.001
_refine_ls_shift/su_mean 0.000
_refine_ls_structure_factor_coef Fsqd
_refine_ls_weighting_details 'calc w=1/[\s^2^(Fo^2^)+(0.0867P)^2^+0.3566P] where P=(Fo^2^+2Fc^2^)/3'
_refine_ls_weighting_scheme calc
_refine_ls_wR_factor_gt 0.1572
_refine_ls_wR_factor_ref 0.1741
_reflns_number_gt 3089
_reflns_number_total 4535
_reflns_threshold_expression >2sigma(I)
_cod_data_source_file c2ra00930g.txt
_cod_data_source_block d3final
_cod_original_cell_volume 1304.40(10)
_cod_original_sg_symbol_H-M P-1
_cod_database_code 7238567

loop_
_symmetry_equiv_pos_as_xyz
'x, y, z'
'-x, -y, -z'

loop_
_atom_site_label
_atom_site_type_symbol
_atom_site_fract_x
_atom_site_fract_y
_atom_site_fract_z
_atom_site_U_iso_or_equiv
_atom_site_adp_type
_atom_site_occupancy
_atom_site_symmetry_multiplicity
_atom_site_calc_flag
_atom_site_refinement_flags
_atom_site_disorder_assembly
_atom_site_disorder_group
C1 C 0.1894(4) 0.5396(2) 0.2998(2) 0.0563(7) Uani 1 1 d . . .
N2 N 0.2920(3) 0.4432(2) 0.26799(18) 0.0608(7) Uani 1 1 d . . .
N3 N 0.2756(3) 0.44974(18) 0.16997(17) 0.0511(6) Uani 1 1 d . . .
C3A C 0.1627(3) 0.5495(2) 0.1460(2) 0.0459(6) Uani 1 1 d . . .
O4 O 0.1135(2) 0.57362(16) 0.05638(14) 0.0541(5) Uani 1 1 d . . .
C5 C 0.0052(4) 0.6894(2) 0.0451(2) 0.0552(7) Uani 1 1 d . . .
H51 H -0.0586 0.6954 -0.0092 0.066 Uiso 1 1 calc R . .
H52 H 0.0789 0.7420 0.0293 0.066 Uiso 1 1 calc R . .
C5A C -0.1224(3) 0.7247(2) 0.1353(2) 0.0521(7) Uani 1 1 d . . .
H5A H -0.1954 0.6707 0.1511 0.062 Uiso 1 1 calc R . .
C6 C -0.2384(4) 0.8431(3) 0.1165(3) 0.0621(8) Uani 1 1 d . . .
H61 H -0.2968 0.8437 0.0610 0.074 Uiso 1 1 calc R . .
H62 H -0.3264 0.8604 0.1726 0.074 Uiso 1 1 calc R . .
O7 O -0.1456(3) 0.92990(17) 0.09793(17) 0.0634(6) Uani 1 1 d . . .
C7A C -0.0239(4) 0.9247(2) 0.1558(2) 0.0536(7) Uani 1 1 d . . .
C8 C 0.0362(4) 1.0225(3) 0.1494(3) 0.0698(9) Uani 1 1 d . . .
H8 H -0.0114 1.0867 0.1103 0.084 Uiso 1 1 calc R . .
C9 C 0.1656(5) 1.0239(3) 0.2007(3) 0.0702(9) Uani 1 1 d . . .
H9 H 0.2057 1.0893 0.1970 0.084 Uiso 1 1 calc R . .
C10 C 0.2359(4) 0.9289(3) 0.2576(2) 0.0618(8) Uani 1 1 d . . .
C11 C 0.1758(3) 0.8303(3) 0.2644(2) 0.0531(7) Uani 1 1 d . . .
H11 H 0.2252 0.7664 0.3032 0.064 Uiso 1 1 calc R . .
C11A C 0.0440(3) 0.8268(2) 0.2143(2) 0.0474(7) Uani 1 1 d . . .
C11B C -0.0290(3) 0.7219(2) 0.2226(2) 0.0467(7) Uani 1 1 d . . .
H11B H -0.1127 0.7235 0.2820 0.056 Uiso 1 1 calc R . .
C11C C 0.1051(3) 0.6101(2) 0.22557(19) 0.0465(6) Uani 1 1 d . . .
C12 C 0.1713(5) 0.5607(3) 0.4048(2) 0.0849(11) Uani 1 1 d . . .
H121 H 0.1974 0.4889 0.4431 0.127 Uiso 1 1 calc R . .
H123 H 0.0548 0.6022 0.4258 0.127 Uiso 1 1 calc R . .
H122 H 0.2502 0.6044 0.4127 0.127 Uiso 1 1 calc R . .
C13 C 0.3751(3) 0.3602(2) 0.1123(2) 0.0490(7) Uani 1 1 d . . .
N14 N 0.3762(4) 0.9410(3) 0.3044(2) 0.0778(8) Uani 1 1 d . . .
N15 N 0.4229(4) 0.8594(3) 0.3612(2) 0.0699(7) Uani 1 1 d . . .
C16 C 0.5685(4) 0.8706(3) 0.4087(3) 0.0690(9) Uani 1 1 d . . .
C17 C 0.6211(5) 0.7869(4) 0.4793(3) 0.0843(11) Uani 1 1 d . . .
H17 H 0.5656 0.7280 0.4948 0.101 Uiso 1 1 calc R . .
C18 C 0.7540(6) 0.7883(4) 0.5274(3) 0.0916(12) Uani 1 1 d . . .
H18 H 0.7869 0.7314 0.5763 0.110 Uiso 1 1 calc R . .
C19 C 0.8392(6) 0.8733(4) 0.5041(4) 0.1002(14) Uani 1 1 d . . .
H19 H 0.9299 0.8738 0.5372 0.120 Uiso 1 1 calc R . .
C20 C 0.7913(6) 0.9577(4) 0.4322(4) 0.0972(13) Uani 1 1 d . . .
H20 H 0.8499 1.0149 0.4152 0.117 Uiso 1 1 calc R . .
C21 C 0.6501(5) 0.9557(4) 0.3844(3) 0.0821(11) Uani 1 1 d . . .
H21 H 0.6139 1.0129 0.3364 0.099 Uiso 1 1 calc R . .
C22 C 0.4358(4) 0.2534(2) 0.1589(3) 0.0627(8) Uani 1 1 d . . .
H22 H 0.4051 0.2400 0.2256 0.075 Uiso 1 1 calc R . .
C23 C 0.5422(4) 0.1670(3) 0.1052(3) 0.0752(10) Uani 1 1 d . . .
H23 H 0.5834 0.0952 0.1362 0.090 Uiso 1 1 calc R . .
C24 C 0.5873(4) 0.1855(3) 0.0076(3) 0.0730(10) Uani 1 1 d . . .
H24 H 0.6609 0.1271 -0.0275 0.088 Uiso 1 1 calc R . .
C25 C 0.5238(4) 0.2914(3) -0.0395(3) 0.0663(9) Uani 1 1 d . . .
H25 H 0.5519 0.3036 -0.1065 0.080 Uiso 1 1 calc R . .
C26 C 0.4179(4) 0.3795(2) 0.0137(2) 0.0559(7) Uani 1 1 d . . .
H26 H 0.3764 0.4511 -0.0174 0.067 Uiso 1 1 calc R . .
C27 C 0.6918(5) 0.4047(3) 0.2938(2) 0.0849(11) Uani 1 1 d D . .
Cl1 Cl 0.6699(10) 0.5261(5) 0.3486(5) 0.189(3) Uani 0.60 1 d PDU A 1
Cl2 Cl 0.7915(5) 0.4150(3) 0.1755(2) 0.0999(8) Uani 0.60 1 d PDU A 1
Cl3 Cl 0.7691(12) 0.2840(6) 0.3637(5) 0.255(4) Uani 0.60 1 d PDU A 1
Cl1' Cl 0.6523(8) 0.5452(4) 0.3327(5) 0.1047(18) Uani 0.40 1 d PDU A 2
Cl2' Cl 0.8574(10) 0.3814(7) 0.1973(5) 0.187(4) Uani 0.40 1 d PDU A 2
Cl3' Cl 0.8005(12) 0.3078(6) 0.3779(5) 0.145(2) Uani 0.40 1 d PDU A 2
H27 H 0.579(3) 0.391(4) 0.295(3) 0.108(14) Uiso 1 1 d D . .

loop_
_atom_site_aniso_label
_atom_site_aniso_U_11
_atom_site_aniso_U_22
_atom_site_aniso_U_33
_atom_site_aniso_U_23
_atom_site_aniso_U_13
_atom_site_aniso_U_12
C1 0.0677(18) 0.0495(17) 0.0453(16) -0.0031(13) -0.0080(13) -0.0038(14)
N2 0.0734(16) 0.0488(14) 0.0518(15) -0.0024(11) -0.0159(12) 0.0029(12)
N3 0.0562(13) 0.0383(12) 0.0539(14) -0.0084(10) -0.0116(10) 0.0011(10)
C3A 0.0464(15) 0.0379(14) 0.0506(16) -0.0038(12) -0.0085(12) -0.0046(11)
O4 0.0619(12) 0.0457(11) 0.0515(11) -0.0110(9) -0.0173(9) 0.0011(9)
C5 0.0578(17) 0.0464(16) 0.0582(18) -0.0035(13) -0.0194(13) -0.0011(13)
C5A 0.0441(15) 0.0466(16) 0.0659(19) -0.0061(13) -0.0133(13) -0.0079(12)
C6 0.0444(16) 0.0563(18) 0.081(2) -0.0085(16) -0.0148(14) 0.0003(14)
O7 0.0620(12) 0.0441(11) 0.0809(15) 0.0012(10) -0.0224(11) -0.0030(10)
C7A 0.0501(16) 0.0437(16) 0.0634(18) -0.0102(13) -0.0058(13) -0.0045(13)
C8 0.080(2) 0.0439(17) 0.082(2) -0.0018(15) -0.0071(18) -0.0129(16)
C9 0.079(2) 0.0497(19) 0.086(2) -0.0102(17) -0.0074(19) -0.0241(17)
C10 0.0533(17) 0.073(2) 0.067(2) -0.0302(17) -0.0021(15) -0.0215(16)
C11 0.0499(16) 0.0536(17) 0.0528(17) -0.0125(13) -0.0046(13) -0.0059(13)
C11A 0.0428(14) 0.0425(15) 0.0527(16) -0.0124(12) -0.0004(12) -0.0038(12)
C11B 0.0436(14) 0.0407(14) 0.0499(16) -0.0068(12) 0.0010(11) -0.0034(11)
C11C 0.0485(15) 0.0415(15) 0.0467(15) -0.0044(12) -0.0052(12) -0.0069(12)
C12 0.113(3) 0.077(2) 0.0487(19) -0.0017(17) -0.0149(18) 0.004(2)
C13 0.0442(14) 0.0414(15) 0.0630(18) -0.0124(13) -0.0095(12) -0.0083(12)
N14 0.091(2) 0.0633(19) 0.071(2) -0.0112(15) 0.0026(16) -0.0129(16)
N15 0.0790(18) 0.0623(18) 0.0690(18) -0.0139(15) -0.0010(14) -0.0205(14)
C16 0.064(2) 0.074(2) 0.068(2) -0.0265(19) -0.0040(16) -0.0119(18)
C17 0.087(3) 0.088(3) 0.077(3) -0.019(2) -0.017(2) -0.013(2)
C18 0.096(3) 0.086(3) 0.090(3) -0.018(2) -0.036(2) 0.000(2)
C19 0.087(3) 0.100(3) 0.115(4) -0.035(3) -0.044(3) 0.004(3)
C20 0.094(3) 0.089(3) 0.112(3) -0.019(3) -0.016(3) -0.022(2)
C21 0.081(2) 0.087(3) 0.070(2) -0.021(2) -0.0219(19) 0.006(2)
C22 0.0626(18) 0.0420(16) 0.078(2) -0.0067(14) -0.0122(15) -0.0009(14)
C23 0.068(2) 0.0396(17) 0.110(3) -0.0098(18) -0.011(2) 0.0022(15)
C24 0.0486(18) 0.057(2) 0.112(3) -0.036(2) -0.0024(18) -0.0030(15)
C25 0.0555(18) 0.072(2) 0.073(2) -0.0272(17) 0.0037(15) -0.0160(16)
C26 0.0535(16) 0.0458(16) 0.069(2) -0.0139(14) -0.0067(14) -0.0113(13)
C27 0.091(3) 0.103(3) 0.066(2) 0.006(2) -0.019(2) -0.032(2)
Cl1 0.242(5) 0.237(5) 0.121(3) -0.077(3) -0.013(3) -0.096(4)
Cl2 0.140(2) 0.1064(18) 0.0530(10) -0.0072(10) 0.0010(12) -0.0395(16)
Cl3 0.276(6) 0.226(5) 0.250(6) 0.152(5) -0.122(5) -0.065(4)
Cl1' 0.129(3) 0.0693(18) 0.113(4) -0.0214(18) 0.040(3) -0.0482(19)
Cl2' 0.212(7) 0.177(6) 0.149(6) -0.039(4) 0.071(5) -0.058(5)
Cl3' 0.191(5) 0.131(4) 0.104(3) -0.011(3) -0.089(3) 0.016(3)

loop_
_atom_type_symbol
_atom_type_description
_atom_type_scat_dispersion_real
_atom_type_scat_dispersion_imag
_atom_type_scat_source
C C 0.0033 0.0016 'International Tables Vol C Tables 4.2.6.8 and 6.1.1.4'
H H 0.0000 0.0000 'International Tables Vol C Tables 4.2.6.8 and 6.1.1.4'
N N 0.0061 0.0033 'International Tables Vol C Tables 4.2.6.8 and 6.1.1.4'
O O 0.0106 0.0060 'International Tables Vol C Tables 4.2.6.8 and 6.1.1.4'
Cl Cl 0.1484 0.1585 'International Tables Vol C Tables 4.2.6.8 and 6.1.1.4'

loop_
_geom_angle_atom_site_label_1
_geom_angle_atom_site_label_2
_geom_angle_atom_site_label_3
_geom_angle
N2 C1 C11C 112.1(2)
N2 C1 C12 119.8(3)
C11C C1 C12 128.1(3)
C1 N2 N3 105.0(2)
C3A N3 N2 109.4(2)
C3A N3 C13 131.0(2)
N2 N3 C13 119.6(2)
O4 C3A N3 121.4(2)
O4 C3A C11C 129.0(2)
N3 C3A C11C 109.4(2)
C3A O4 C5 111.4(2)
O4 C5 C5A 113.4(2)
O4 C5 H51 108.9
C5A C5 H51 108.9
O4 C5 H52 108.9
C5A C5 H52 108.9
H51 C5 H52 107.7
C6 C5A C5 110.6(2)
C6 C5A C11B 109.9(2)
C5 C5A C11B 111.4(2)
C6 C5A H5A 108.3
C5 C5A H5A 108.3
C11B C5A H5A 108.3
O7 C6 C5A 112.9(2)
O7 C6 H61 109.0
C5A C6 H61 109.0
O7 C6 H62 109.0
C5A C6 H62 109.0
H61 C6 H62 107.8
C7A O7 C6 117.3(2)
O7 C7A C8 115.1(3)
O7 C7A C11A 123.1(3)
C8 C7A C11A 121.7(3)
C9 C8 C7A 119.8(3)
C9 C8 H8 120.1
C7A C8 H8 120.1
C8 C9 C10 119.8(3)
C8 C9 H9 120.1
C10 C9 H9 120.1
C9 C10 C11 120.7(3)
C9 C10 N14 113.8(3)
C11 C10 N14 125.5(3)
C11A C11 C10 120.8(3)
C11A C11 H11 119.6
C10 C11 H11 119.6
C11 C11A C7A 117.2(3)
C11 C11A C11B 122.3(3)
C7A C11A C11B 120.5(2)
C11C C11B C11A 114.3(2)
C11C C11B C5A 106.6(2)
C11A C11B C5A 110.2(2)
C11C C11B H11B 108.5
C11A C11B H11B 108.5
C5A C11B H11B 108.5
C3A C11C C1 104.1(2)
C3A C11C C11B 121.6(2)
C1 C11C C11B 134.2(2)
C1 C12 H121 109.5
C1 C12 H123 109.5
H121 C12 H123 109.5
C1 C12 H122 109.5
H121 C12 H122 109.5
H123 C12 H122 109.5
C26 C13 C22 120.3(3)
C26 C13 N3 121.3(2)
C22 C13 N3 118.3(3)
N15 N14 C10 111.4(3)
N14 N15 C16 111.6(3)
C21 C16 C17 120.1(4)
C21 C16 N15 124.1(4)
C17 C16 N15 115.8(3)
C16 C17 C18 120.9(4)
C16 C17 H17 119.6
C18 C17 H17 119.6
C19 C18 C17 120.2(4)
C19 C18 H18 119.9
C17 C18 H18 119.9
C18 C19 C20 120.3(4)
C18 C19 H19 119.9
C20 C19 H19 119.9
C19 C20 C21 118.5(4)
C19 C20 H20 120.8
C21 C20 H20 120.8
C16 C21 C20 120.0(4)
C16 C21 H21 120.0
C20 C21 H21 120.0
C23 C22 C13 119.3(3)
C23 C22 H22 120.3
C13 C22 H22 120.3
C24 C23 C22 120.8(3)
C24 C23 H23 119.6
C22 C23 H23 119.6
C23 C24 C25 120.0(3)
C23 C24 H24 120.0
C25 C24 H24 120.0
C24 C25 C26 119.8(3)
C24 C25 H25 120.1
C26 C25 H25 120.1
C13 C26 C25 119.7(3)
C13 C26 H26 120.2
C25 C26 H26 120.2
Cl3 C27 Cl1 113.2(4)
Cl3 C27 Cl2 117.0(4)
Cl1 C27 Cl2 110.9(3)
Cl3 C27 Cl2' 96.9(5)
Cl1 C27 Cl2' 114.2(4)
Cl2 C27 Cl2' 22.5(3)
Cl3 C27 Cl3' 17.0(5)
Cl1 C27 Cl3' 98.3(4)
Cl2 C27 Cl3' 118.8(4)
Cl2' C27 Cl3' 96.6(4)
Cl3 C27 Cl1' 123.3(4)
Cl1 C27 Cl1' 10.2(5)
Cl2 C27 Cl1' 104.2(3)
Cl2' C27 Cl1' 111.2(4)
Cl3' C27 Cl1' 108.4(4)
Cl3 C27 H27 95(3)
Cl1 C27 H27 110(3)
Cl2 C27 H27 110(3)
Cl2' C27 H27 125(3)
Cl3' C27 H27 108(3)
Cl1' C27 H27 106(3)

loop_
_geom_bond_atom_site_label_1
_geom_bond_atom_site_label_2
_geom_bond_distance
C1 N2 1.324(4)
C1 C11C 1.409(4)
C1 C12 1.495(4)
N2 N3 1.388(3)
N3 C3A 1.355(3)
N3 C13 1.420(3)
C3A O4 1.351(3)
C3A C11C 1.357(4)
O4 C5 1.455(3)
C5 C5A 1.517(4)
C5 H51 0.9700
C5 H52 0.9700
C5A C6 1.516(4)
C5A C11B 1.530(4)
C5A H5A 0.9800
C6 O7 1.429(4)
C6 H61 0.9700
C6 H62 0.9700
O7 C7A 1.358(4)
C7A C8 1.389(4)
C7A C11A 1.399(4)
C8 C9 1.368(5)
C8 H8 0.9300
C9 C10 1.368(5)
C9 H9 0.9300
C10 C11 1.398(4)
C10 N14 1.448(4)
C11 C11A 1.380(4)
C11 H11 0.9300
C11A C11B 1.529(4)
C11B C11C 1.500(4)
C11B H11B 0.9800
C12 H121 0.9600
C12 H123 0.9600
C12 H122 0.9600
C13 C26 1.371(4)
C13 C22 1.386(4)
N14 N15 1.212(4)
N15 C16 1.487(4)
C16 C21 1.353(5)
C16 C17 1.364(5)
C17 C18 1.363(5)
C17 H17 0.9300
C18 C19 1.371(6)
C18 H18 0.9300
C19 C20 1.373(6)
C19 H19 0.9300
C20 C21 1.422(6)
C20 H20 0.9300
C21 H21 0.9300
C22 C23 1.381(5)
C22 H22 0.9300
C23 C24 1.359(5)
C23 H23 0.9300
C24 C25 1.384(5)
C24 H24 0.9300
C25 C26 1.389(4)
C25 H25 0.9300
C26 H26 0.9300
C27 Cl3 1.696(6)
C27 Cl1 1.702(6)
C27 Cl2 1.720(5)
C27 Cl2' 1.727(7)
C27 Cl3' 1.732(6)
C27 Cl1' 1.791(6)
C27 H27 0.969(11)

loop_
_geom_torsion_atom_site_label_1
_geom_torsion_atom_site_label_2
_geom_torsion_atom_site_label_3
_geom_torsion_atom_site_label_4
_geom_torsion
C11C C1 N2 N3 0.0(3)
C12 C1 N2 N3 178.5(3)
C1 N2 N3 C3A -0.4(3)
C1 N2 N3 C13 177.7(2)
N2 N3 C3A O4 -175.0(2)
C13 N3 C3A O4 7.1(4)
N2 N3 C3A C11C 0.7(3)
C13 N3 C3A C11C -177.2(3)
N3 C3A O4 C5 -174.6(2)
C11C C3A O4 C5 10.6(4)
C3A O4 C5 C5A -39.5(3)
O4 C5 C5A C6 -176.5(2)
O4 C5 C5A C11B 61.0(3)
C5 C5A C6 O7 -64.7(3)
C11B C5A C6 O7 58.6(3)
C5A C6 O7 C7A -43.4(4)
C6 O7 C7A C8 -166.8(3)
C6 O7 C7A C11A 16.3(4)
O7 C7A C8 C9 -176.5(3)
C11A C7A C8 C9 0.4(5)
C7A C8 C9 C10 0.5(5)
C8 C9 C10 C11 -0.6(5)
C8 C9 C10 N14 177.6(3)
C9 C10 C11 C11A -0.2(4)
N14 C10 C11 C11A -178.1(3)
C10 C11 C11A C7A 1.0(4)
C10 C11 C11A C11B -178.0(2)
O7 C7A C11A C11 175.5(2)
C8 C7A C11A C11 -1.1(4)
O7 C7A C11A C11B -5.4(4)
C8 C7A C11A C11B 178.0(3)
C11 C11A C11B C11C -39.8(4)
C7A C11A C11B C11C 141.2(3)
C11 C11A C11B C5A -159.8(2)
C7A C11A C11B C5A 21.2(3)
C6 C5A C11B C11C -170.2(2)
C5 C5A C11B C11C -47.3(3)
C6 C5A C11B C11A -45.6(3)
C5 C5A C11B C11A 77.3(3)
O4 C3A C11C C1 174.7(3)
N3 C3A C11C C1 -0.6(3)
O4 C3A C11C C11B -1.5(4)
N3 C3A C11C C11B -176.7(2)
N2 C1 C11C C3A 0.4(3)
C12 C1 C11C C3A -177.9(3)
N2 C1 C11C C11B 175.7(3)
C12 C1 C11C C11B -2.5(6)
C11A C11B C11C C3A -101.8(3)
C5A C11B C11C C3A 20.2(3)
C11A C11B C11C C1 83.5(4)
C5A C11B C11C C1 -154.6(3)
C3A N3 C13 C26 23.9(4)
N2 N3 C13 C26 -153.9(3)
C3A N3 C13 C22 -159.3(3)
N2 N3 C13 C22 23.0(4)
C9 C10 N14 N15 173.3(3)
C11 C10 N14 N15 -8.7(4)
C10 N14 N15 C16 179.3(2)
N14 N15 C16 C21 -6.2(5)
N14 N15 C16 C17 175.2(3)
C21 C16 C17 C18 1.1(6)
N15 C16 C17 C18 179.7(3)
C16 C17 C18 C19 -1.2(6)
C17 C18 C19 C20 0.1(7)
C18 C19 C20 C21 1.1(7)
C17 C16 C21 C20 0.2(5)
N15 C16 C21 C20 -178.3(3)
C19 C20 C21 C16 -1.3(6)
C26 C13 C22 C23 1.1(5)
N3 C13 C22 C23 -175.8(3)
C13 C22 C23 C24 -0.2(5)
C22 C23 C24 C25 -1.3(5)
C23 C24 C25 C26 1.9(5)
C22 C13 C26 C25 -0.5(4)
N3 C13 C26 C25 176.3(3)
C24 C25 C26 C13 -1.0(4)
